data_7700241
loop_
_publ_author_name
'Miao, Hao'
'Li, Hong-Qing'
'Shen, Fu-Xing'
'Wei, Hai-Yan'
'Wang, Bao-Lin'
'Wang, Xin-Yi'

_publ_section_title
;
 A family of lanthanide complexes with a bis-tridentate nitronyl nitroxide
 radical: syntheses, structures and magnetic properties.
;
_journal_issue 27
_journal_name_full 'Dalton transactions (Cambridge, England : 2003)'
_journal_page_first 10337
_journal_page_last 10345
_journal_paper_doi 10.1039/c9dt01397k
_journal_volume 48
_journal_year 2019
_chemical_formula_sum 'C36 H24 Er F18 N6 O8'
_chemical_formula_weight 1177.87
_space_group_crystal_system monoclinic
_space_group_IT_number 14
_space_group_name_Hall '-P 2yn'
_space_group_name_H-M_alt 'P 1 21/n 1'
_symmetry_space_group_name_Hall '-P 2yn'
_symmetry_space_group_name_H-M 'P 1 21/n 1'
_atom_sites_solution_hydrogens geom
_audit_creation_method SHELXL-2018/3
_audit_update_record
;
2019-05-14 deposited with the CCDC.    2019-06-10 downloaded from the CCDC.
;
_cell_angle_alpha 90
_cell_angle_beta 90.508(6)
_cell_angle_gamma 90
_cell_formula_units_Z 4
_cell_length_a 11.900(4)
_cell_length_b 21.300(7)
_cell_length_c 16.658(5)
_cell_measurement_reflns_used 2877
_cell_measurement_temperature 296(2)
_cell_measurement_theta_max 21.364
_cell_measurement_theta_min 2.269
_cell_volume 4222(2)
_computing_cell_refinement 'Bruker SAINT'
_computing_data_collection 'Bruker APEX2'
_computing_data_reduction 'Bruker SAINT'
_computing_molecular_graphics Diamond
_computing_publication_material 'Bruker SHELXTL'
_computing_structure_refinement 'SHELXL-2018/3 (Sheldrick, 2018)'
_computing_structure_solution 'SHELXT 2014/4 (Sheldrick, 2014)'
_diffrn_ambient_temperature 296(2)
_diffrn_measured_fraction_theta_full 0.998
_diffrn_measured_fraction_theta_max 0.998
_diffrn_measurement_device_type 'Bruker APEX-II CCD'
_diffrn_measurement_method '\f and \w scans'
_diffrn_radiation_type MoK\a
_diffrn_radiation_wavelength 0.71073
_diffrn_reflns_av_R_equivalents 0.1553
_diffrn_reflns_av_unetI/netI 0.1369
_diffrn_reflns_Laue_measured_fraction_full 0.998
_diffrn_reflns_Laue_measured_fraction_max 0.998
_diffrn_reflns_limit_h_max 13
_diffrn_reflns_limit_h_min -14
_diffrn_reflns_limit_k_max 25
_diffrn_reflns_limit_k_min -23
_diffrn_reflns_limit_l_max 19
_diffrn_reflns_limit_l_min -19
_diffrn_reflns_number 30593
_diffrn_reflns_point_group_measured_fraction_full 0.998
_diffrn_reflns_point_group_measured_fraction_max 0.998
_diffrn_reflns_theta_full 24.999
_diffrn_reflns_theta_max 24.999
_diffrn_reflns_theta_min 1.552
_diffrn_source '\f and \w scans'
_exptl_absorpt_coefficient_mu 2.125
_exptl_absorpt_correction_T_max 0.775
_exptl_absorpt_correction_T_min 0.734
_exptl_absorpt_correction_type multi-scan
_exptl_absorpt_process_details 'Higashi, T. (1995)'
_exptl_crystal_colour violet
_exptl_crystal_density_diffrn 1.853
_exptl_crystal_description block
_exptl_crystal_F_000 2304
_exptl_crystal_size_max 0.150
_exptl_crystal_size_mid 0.130
_exptl_crystal_size_min 0.120
_refine_diff_density_max 2.192
_refine_diff_density_min -2.425
_refine_diff_density_rms 0.259
_refine_ls_extinction_method none
_refine_ls_goodness_of_fit_ref 1.091
_refine_ls_hydrogen_treatment constr
_refine_ls_matrix_type full
_refine_ls_number_parameters 731
_refine_ls_number_reflns 7406
_refine_ls_number_restraints 946
_refine_ls_restrained_S_all 1.034
_refine_ls_R_factor_all 0.1014
_refine_ls_R_factor_gt 0.0657
_refine_ls_shift/su_max 0.001
_refine_ls_shift/su_mean 0.000
_refine_ls_structure_factor_coef Fsqd
_refine_ls_weighting_details 'w=1/[\s^2^(Fo^2^)+(0.0773P)^2^] where P=(Fo^2^+2Fc^2^)/3'
_refine_ls_weighting_scheme calc
_refine_ls_wR_factor_gt 0.1592
_refine_ls_wR_factor_ref 0.1940
_reflns_Friedel_coverage 0.000
_reflns_number_gt 5159
_reflns_number_total 7406
_reflns_threshold_expression 'I > 2\s(I)'
_cod_data_source_file c9dt01397k2.cif
_cod_data_source_block 5Er
_cod_depositor_comments
;
The following automatic conversions were performed:

'_exptl_absorpt_correction_type' value 'multi-Scan' changed to
'multi-scan' according to
/home/data/users/saulius/crontab/automatic-downloads/rss-feeds/RSC/lib/dictionaries/cif_core.dic
dictionary named 'cif_core.dic' version 2.4.2 from 2011-04-26.

Automatic conversion script
Id: cif_fix_values 4973 2017-02-22 13:04:09Z antanas 

 Adding full bibliography for 7700232--7700242.cif.
;
_cod_database_code 7700241
_shelx_shelxl_version_number 2018/3
_shelx_space_group_comment
;
The symmetry employed for this shelxl refinement is uniquely defined
by the following loop, which should always be used as a source of
symmetry information in preference to the above space-group names.
They are only intended as comments.
;
_shelx_estimated_absorpt_t_min 0.741
_shelx_estimated_absorpt_t_max 0.785

loop_
_space_group_symop_operation_xyz
'x, y, z'
'-x+1/2, y+1/2, -z+1/2'
'-x, -y, -z'
'x-1/2, -y-1/2, z-1/2'

loop_
_atom_site_label
_atom_site_type_symbol
_atom_site_fract_x
_atom_site_fract_y
_atom_site_fract_z
_atom_site_U_iso_or_equiv
_atom_site_adp_type
_atom_site_occupancy
_atom_site_site_symmetry_order
_atom_site_calc_flag
_atom_site_refinement_flags_posn
_atom_site_refinement_flags_adp
_atom_site_refinement_flags_occupancy
_atom_site_disorder_assembly
_atom_site_disorder_group
Er01 Er 0.30587(4) 0.36025(2) 0.25242(2) 0.01637(17) Uani 1 1 d . . . . .
F1 F -0.0553(5) 0.4534(3) 0.0560(4) 0.0438(16) Uani 1 1 d . . . . .
F2 F -0.0346(6) 0.3560(3) 0.0822(4) 0.0455(18) Uani 1 1 d . . . . .
F3 F 0.0588(6) 0.3985(4) -0.0112(4) 0.062(2) Uani 1 1 d . . . . .
F4 F 0.2353(12) 0.6046(5) 0.1158(8) 0.074(4) Uani 0.810(17) 1 d D U P A 1
F4A F 0.329(4) 0.583(2) 0.238(2) 0.053(7) Uani 0.190(17) 1 d D U P A 2
F5 F 0.2574(14) 0.5940(5) 0.2402(6) 0.077(4) Uani 0.810(17) 1 d D U P A 1
F5A F 0.354(4) 0.581(2) 0.113(3) 0.060(8) Uani 0.190(17) 1 d D U P A 2
F6 F 0.3922(8) 0.5758(5) 0.1622(10) 0.073(4) Uani 0.810(17) 1 d D U P A 1
F6A F 0.198(3) 0.608(2) 0.158(3) 0.057(8) Uani 0.190(17) 1 d D U P A 2
F7 F 0.3254(12) 0.3117(9) -0.0364(18) 0.052(4) Uani 0.810(17) 1 d D U P A 1
F7A F 0.503(4) 0.301(2) -0.020(3) 0.041(7) Uani 0.190(17) 1 d D U P A 2
F8 F 0.4436(13) 0.2366(5) -0.0354(8) 0.066(4) Uani 0.810(17) 1 d D U P A 1
F8A F 0.327(5) 0.310(3) -0.028(9) 0.043(9) Uani 0.190(17) 1 d D U P A 2
F9 F 0.4987(10) 0.3306(6) -0.0163(8) 0.054(3) Uani 0.810(17) 1 d D U P A 1
F9A F 0.403(4) 0.221(2) -0.032(3) 0.036(7) Uani 0.190(17) 1 d D U P A 2
F10 F 0.5210(13) 0.1247(7) 0.2091(11) 0.081(5) Uani 0.810(17) 1 d D U P A 1
F10A F 0.514(8) 0.169(6) 0.334(3) 0.052(10) Uani 0.190(17) 1 d D U P A 2
F11 F 0.4869(15) 0.1634(12) 0.3252(8) 0.059(5) Uani 0.810(17) 1 d D U P A 1
F11A F 0.621(5) 0.177(3) 0.235(4) 0.054(9) Uani 0.190(17) 1 d D U P A 2
F12 F 0.6270(10) 0.1947(7) 0.2586(8) 0.051(3) Uani 0.810(17) 1 d D U P A 1
F12A F 0.476(5) 0.121(3) 0.226(5) 0.063(10) Uani 0.190(17) 1 d D U P A 2
F13 F 0.0081(10) 0.1911(5) 0.3036(7) 0.047(3) Uani 0.810(17) 1 d D U P A 1
F13A F -0.042(7) 0.241(4) 0.180(3) 0.040(9) Uani 0.190(17) 1 d D U P A 2
F14 F -0.1292(11) 0.2523(8) 0.2771(9) 0.051(4) Uani 0.810(17) 1 d D U P A 1
F14A F 0.029(4) 0.182(2) 0.268(3) 0.040(8) Uani 0.190(17) 1 d D U P A 2
F15 F -0.0143(15) 0.2273(10) 0.1855(7) 0.051(4) Uani 0.810(17) 1 d D U P A 1
F15A F -0.114(5) 0.236(3) 0.294(4) 0.040(8) Uani 0.190(17) 1 d D U P A 2
F16 F -0.0894(5) 0.4377(3) 0.4155(4) 0.0435(17) Uani 1 1 d . . . . .
F17 F 0.0253(7) 0.5060(3) 0.3707(4) 0.057(2) Uani 1 1 d . . . . .
F18 F 0.0745(6) 0.4479(4) 0.4686(4) 0.0516(19) Uani 1 1 d . . . . .
O1 O 0.6202(7) 0.5812(4) 0.2933(5) 0.042(2) Uani 1 1 d . . . . .
O2 O 0.4951(5) 0.3806(3) 0.2262(4) 0.0207(14) Uani 1 1 d . . . . .
O3 O 0.4026(5) 0.2645(3) 0.2621(4) 0.0211(14) Uani 1 1 d . . . . .
O4 O 0.3464(6) 0.3279(3) 0.1214(4) 0.0250(15) Uani 1 1 d . . . . .
O5 O 0.1552(6) 0.2879(3) 0.2644(4) 0.0193(13) Uani 1 1 d . . . . .
O6 O 0.1682(5) 0.4143(3) 0.3219(4) 0.0211(14) Uani 1 1 d . . . . .
O7 O 0.3117(5) 0.4640(3) 0.2045(4) 0.0220(14) Uani 1 1 d . . . . .
O8 O 0.1557(6) 0.3765(3) 0.1565(4) 0.0254(15) Uani 1 1 d . . . . .
N1 N 0.6063(7) 0.5292(4) 0.2576(5) 0.0262(18) Uani 1 1 d . . . . .
N2 N 0.5495(6) 0.4341(3) 0.2284(4) 0.0168(16) Uani 1 1 d . . . . .
N3 N 0.4488(7) 0.5365(4) 0.3860(5) 0.0221(18) Uani 1 1 d . . . . .
N4 N 0.4010(6) 0.4307(4) 0.3617(4) 0.0179(16) Uani 1 1 d . . . . .
C11 C 0.4002(12) 0.6509(5) 0.4549(7) 0.046(3) Uani 1 1 d . . . . .
H11A H 0.422221 0.649987 0.401427 0.055 Uiso 1 1 calc R U . . .
N6 N 0.3026(6) 0.3227(4) 0.3992(4) 0.0198(16) Uani 1 1 d . . . . .
C1 C 0.4540(8) 0.4839(4) 0.3451(5) 0.0170(18) Uani 1 1 d . . . . .
C2 C 0.3877(8) 0.5352(5) 0.4546(6) 0.024(2) Uani 1 1 d . . . . .
C3 C 0.3428(8) 0.4808(5) 0.4827(5) 0.022(2) Uani 1 1 d . . . . .
H3A H 0.307147 0.479505 0.532190 0.026 Uiso 1 1 calc R U . . .
C4 C 0.3516(8) 0.4274(5) 0.4355(5) 0.021(2) Uani 1 1 d . . . . .
C5 C 0.3122(8) 0.3643(4) 0.4585(6) 0.0205(19) Uani 1 1 d . . . . .
C6 C 0.2954(9) 0.3491(5) 0.5390(6) 0.029(2) Uani 1 1 d . . . . .
H6A H 0.302113 0.379288 0.579080 0.034 Uiso 1 1 calc R U . . .
C7 C 0.2684(9) 0.2875(5) 0.5570(6) 0.033(2) Uani 1 1 d . . . . .
H7A H 0.256236 0.275690 0.609931 0.039 Uiso 1 1 calc R U . . .
C8 C 0.2595(10) 0.2444(5) 0.4975(6) 0.035(3) Uani 1 1 d . . . . .
H8A H 0.242750 0.202722 0.509077 0.042 Uiso 1 1 calc R U . . .
C9 C 0.2758(9) 0.2634(5) 0.4199(6) 0.027(2) Uani 1 1 d . . . . .
H9A H 0.267851 0.233807 0.379227 0.032 Uiso 1 1 calc R U . . .
C10 C 0.3767(8) 0.5965(5) 0.4947(6) 0.027(2) Uani 1 1 d . . . . .
N5 N 0.3464(7) 0.5954(4) 0.5727(5) 0.030(2) Uani 1 1 d . . . . .
C12 C 0.3385(10) 0.6500(5) 0.6100(6) 0.034(2) Uani 1 1 d . . . . .
H12A H 0.315815 0.650184 0.663303 0.041 Uiso 1 1 calc R U . . .
C13 C 0.3621(10) 0.7068(6) 0.5740(7) 0.043(3) Uani 1 1 d . . . . .
H13A H 0.358477 0.743978 0.603196 0.052 Uiso 1 1 calc R U . . .
C14 C 0.3910(12) 0.7075(6) 0.4951(8) 0.056(4) Uani 1 1 d . . . . .
H14A H 0.404127 0.745279 0.468762 0.068 Uiso 1 1 calc R U . . .
C15 C 0.5321(8) 0.4825(4) 0.2771(5) 0.0172(18) Uani 1 1 d . . . . .
C16 C 0.6919(9) 0.5067(5) 0.1983(6) 0.026(2) Uani 1 1 d . . . . .
C17 C 0.6301(8) 0.4487(5) 0.1621(6) 0.026(2) Uani 1 1 d . . . . .
C18 C 0.7050(10) 0.3909(5) 0.1485(7) 0.040(3) Uani 1 1 d . . . . .
H18A H 0.757111 0.399526 0.106250 0.061 Uiso 1 1 calc R U . . .
H18B H 0.745743 0.381437 0.197040 0.061 Uiso 1 1 calc R U . . .
H18C H 0.658977 0.355646 0.133819 0.061 Uiso 1 1 calc R U . . .
C19 C 0.5599(10) 0.4624(6) 0.0885(6) 0.037(3) Uani 1 1 d . . . . .
H19A H 0.608287 0.472038 0.044345 0.056 Uiso 1 1 calc R U . . .
H19B H 0.515000 0.426345 0.075418 0.056 Uiso 1 1 calc R U . . .
H19C H 0.511801 0.497601 0.098852 0.056 Uiso 1 1 calc R U . . .
C20 C 0.7180(11) 0.5588(5) 0.1401(7) 0.043(3) Uani 1 1 d . . . . .
H20A H 0.772660 0.544473 0.102185 0.065 Uiso 1 1 calc R U . . .
H20B H 0.650586 0.570865 0.112080 0.065 Uiso 1 1 calc R U . . .
H20C H 0.747509 0.594234 0.169000 0.065 Uiso 1 1 calc R U . . .
C21 C 0.7948(9) 0.4895(6) 0.2478(6) 0.040(3) Uani 1 1 d . . . . .
H21A H 0.852969 0.474654 0.213022 0.060 Uiso 1 1 calc R U . . .
H21B H 0.821029 0.525842 0.276477 0.060 Uiso 1 1 calc R U . . .
H21C H 0.775724 0.457106 0.285394 0.060 Uiso 1 1 calc R U . . .
C22 C 0.4144(11) 0.2886(6) 0.0014(6) 0.038(2) Uani 1 1 d . . . . .
C23 C 0.4011(9) 0.2830(5) 0.0909(6) 0.030(2) Uani 1 1 d . . . . .
C24 C 0.4518(10) 0.2340(5) 0.1307(6) 0.037(3) Uani 1 1 d . . . . .
H24A H 0.488758 0.203352 0.101126 0.045 Uiso 1 1 calc R U . . .
C25 C 0.4495(9) 0.2287(5) 0.2145(6) 0.027(2) Uani 1 1 d . . . . .
C26 C 0.5199(11) 0.1763(5) 0.2524(7) 0.038(2) Uani 1 1 d . . . . .
C27 C -0.0205(9) 0.2405(5) 0.2617(6) 0.031(2) Uani 1 1 d . . . . .
C28 C 0.0569(8) 0.2962(5) 0.2837(5) 0.0218(18) Uani 1 1 d . . . . .
C29 C 0.0085(9) 0.3475(5) 0.3224(6) 0.026(2) Uani 1 1 d . . . . .
H29A H -0.067811 0.346390 0.333993 0.031 Uiso 1 1 calc R U . . .
C30 C 0.0705(9) 0.4005(5) 0.3443(6) 0.025(2) Uani 1 1 d . . . . .
C31 C 0.0196(9) 0.4489(5) 0.3994(6) 0.029(2) Uani 1 1 d . . . . .
C32 C 0.2828(11) 0.5688(5) 0.1698(8) 0.041(2) Uani 1 1 d . . . . .
C33 C 0.2486(8) 0.5007(5) 0.1668(6) 0.0229(19) Uani 1 1 d . . . . .
C34 C 0.1511(9) 0.4848(5) 0.1240(7) 0.035(3) Uani 1 1 d . . . . .
H34A H 0.110167 0.516105 0.098188 0.042 Uiso 1 1 calc R U . . .
C35 C 0.1142(9) 0.4228(5) 0.1194(5) 0.024(2) Uani 1 1 d . . . . .
C36 C 0.0212(9) 0.4070(5) 0.0614(6) 0.029(2) Uani 1 1 d . . . . .

loop_
_atom_site_aniso_label
_atom_site_aniso_U_11
_atom_site_aniso_U_22
_atom_site_aniso_U_33
_atom_site_aniso_U_23
_atom_site_aniso_U_13
_atom_site_aniso_U_12
Er01 0.0265(3) 0.0077(3) 0.0149(2) -0.00055(16) 0.00429(18) 0.00084(17)
F1 0.038(4) 0.042(4) 0.051(4) 0.018(3) -0.008(3) 0.003(3)
F2 0.043(4) 0.032(4) 0.062(4) 0.010(3) -0.019(3) -0.010(3)
F3 0.054(5) 0.107(7) 0.025(3) -0.015(4) 0.000(3) -0.010(4)
F4 0.106(9) 0.025(6) 0.090(8) 0.029(6) -0.041(7) -0.015(6)
F4A 0.060(11) 0.039(11) 0.060(8) -0.004(8) -0.009(7) -0.012(8)
F5 0.119(11) 0.035(6) 0.078(6) -0.027(5) 0.008(7) -0.013(6)
F5A 0.081(17) 0.019(15) 0.080(13) 0.006(15) 0.022(14) -0.015(14)
F6 0.052(5) 0.023(5) 0.143(11) 0.013(7) -0.002(6) -0.013(4)
F6A 0.063(13) 0.017(11) 0.09(2) 0.004(17) -0.010(12) 0.000(11)
F7 0.075(6) 0.064(8) 0.017(8) 0.002(5) -0.003(5) 0.002(5)
F7A 0.064(8) 0.041(18) 0.017(13) -0.013(16) 0.004(9) -0.004(11)
F8 0.123(12) 0.037(6) 0.037(5) -0.023(5) 0.019(7) 0.010(6)
F8A 0.065(11) 0.038(18) 0.026(17) -0.007(18) 0.004(14) 0.004(14)
F9 0.082(6) 0.052(7) 0.028(5) -0.016(6) 0.022(5) -0.018(6)
F9A 0.049(12) 0.033(8) 0.026(10) -0.014(8) -0.001(9) 0.000(7)
F10 0.124(13) 0.033(6) 0.087(9) -0.031(6) -0.030(9) 0.043(7)
F10A 0.07(2) 0.05(2) 0.038(7) 0.002(10) -0.005(10) 0.018(19)
F11 0.078(11) 0.048(9) 0.051(6) 0.026(6) 0.013(7) 0.032(8)
F11A 0.049(8) 0.05(2) 0.06(2) 0.009(18) -0.001(12) 0.023(9)
F12 0.041(4) 0.063(9) 0.049(7) -0.003(5) -0.006(5) 0.019(4)
F12A 0.09(2) 0.021(8) 0.08(2) -0.008(12) -0.02(2) 0.006(12)
F13 0.071(7) 0.015(5) 0.055(7) 0.007(5) -0.016(6) -0.019(4)
F13A 0.06(2) 0.03(2) 0.030(7) -0.008(10) -0.003(9) -0.005(15)
F14 0.039(5) 0.038(9) 0.076(9) -0.022(6) 0.011(6) -0.008(4)
F14A 0.056(16) 0.023(8) 0.041(19) -0.006(12) -0.004(16) -0.006(9)
F15 0.069(11) 0.052(11) 0.031(4) -0.020(4) 0.004(5) -0.022(6)
F15A 0.047(10) 0.03(2) 0.043(16) -0.015(15) 0.012(12) -0.021(9)
F16 0.031(3) 0.050(4) 0.050(4) -0.018(3) 0.016(3) 0.002(3)
F17 0.085(5) 0.020(3) 0.067(5) -0.002(3) 0.031(4) 0.009(3)
F18 0.051(4) 0.068(5) 0.036(3) -0.030(3) -0.005(3) 0.021(4)
O1 0.058(5) 0.027(4) 0.042(4) -0.012(3) 0.010(4) -0.015(4)
O2 0.030(4) 0.014(3) 0.018(3) 0.001(3) 0.007(3) -0.003(2)
O3 0.035(4) 0.008(3) 0.020(3) -0.003(2) -0.001(3) 0.002(3)
O4 0.037(4) 0.018(4) 0.020(3) -0.004(3) 0.005(3) -0.001(3)
O5 0.030(3) 0.010(3) 0.018(3) 0.002(3) 0.009(3) -0.003(3)
O6 0.031(3) 0.016(3) 0.016(3) -0.003(3) 0.006(3) 0.000(3)
O7 0.033(4) 0.013(3) 0.021(3) 0.003(3) 0.004(3) 0.000(3)
O8 0.034(4) 0.020(4) 0.023(3) 0.007(3) 0.002(3) 0.001(3)
N1 0.041(5) 0.016(4) 0.021(4) -0.002(3) 0.008(4) -0.005(3)
N2 0.022(4) 0.010(3) 0.019(3) 0.000(3) 0.004(3) 0.001(3)
N3 0.029(5) 0.017(4) 0.020(4) -0.003(3) 0.005(3) -0.005(3)
N4 0.023(4) 0.018(4) 0.014(3) 0.000(3) 0.002(3) 0.003(3)
C11 0.073(9) 0.028(5) 0.039(6) -0.011(4) 0.028(6) -0.010(5)
N6 0.029(5) 0.014(4) 0.017(3) 0.001(3) 0.006(3) -0.006(3)
C1 0.016(5) 0.015(4) 0.020(4) 0.004(3) 0.001(3) 0.001(3)
C2 0.028(5) 0.022(4) 0.022(4) -0.004(3) 0.002(4) -0.003(4)
C3 0.024(5) 0.030(4) 0.011(4) 0.001(3) 0.006(4) -0.003(4)
C4 0.026(5) 0.025(4) 0.012(4) 0.001(3) 0.003(4) -0.004(4)
C5 0.020(5) 0.020(4) 0.021(4) -0.002(3) 0.005(4) 0.002(4)
C6 0.045(7) 0.026(5) 0.014(4) -0.002(4) 0.007(4) -0.004(4)
C7 0.044(7) 0.027(5) 0.027(5) 0.011(4) 0.003(5) 0.000(5)
C8 0.053(7) 0.024(5) 0.029(5) 0.011(4) 0.007(5) -0.004(5)
C9 0.037(6) 0.017(4) 0.027(4) 0.006(4) 0.009(4) -0.003(4)
C10 0.023(5) 0.026(4) 0.032(4) -0.009(4) 0.014(4) 0.000(4)
N5 0.035(5) 0.030(5) 0.024(4) -0.011(3) -0.004(4) 0.009(4)
C12 0.041(7) 0.041(5) 0.020(5) -0.018(4) -0.002(5) 0.007(5)
C13 0.050(8) 0.036(6) 0.042(6) -0.022(5) 0.006(5) 0.005(5)
C14 0.090(10) 0.024(6) 0.055(6) -0.013(5) 0.034(7) -0.005(6)
C15 0.021(5) 0.013(4) 0.017(4) -0.002(3) 0.001(3) -0.001(3)
C16 0.032(5) 0.030(5) 0.018(5) -0.002(4) 0.010(4) -0.009(4)
C17 0.026(5) 0.027(5) 0.024(4) -0.002(4) 0.010(3) -0.009(4)
C18 0.042(7) 0.034(6) 0.045(7) -0.008(5) 0.029(6) -0.003(5)
C19 0.048(7) 0.047(8) 0.017(5) -0.002(5) 0.004(4) -0.010(5)
C20 0.074(9) 0.024(6) 0.032(6) -0.001(4) 0.019(6) -0.010(5)
C21 0.032(6) 0.050(8) 0.038(6) -0.010(5) 0.001(5) -0.006(5)
C22 0.063(6) 0.029(5) 0.021(4) -0.014(4) 0.006(4) 0.002(4)
C23 0.041(6) 0.025(5) 0.024(4) -0.007(3) 0.006(4) 0.000(4)
C24 0.050(7) 0.035(6) 0.027(4) -0.009(4) 0.006(5) 0.012(5)
C25 0.031(5) 0.018(5) 0.032(4) -0.001(4) 0.005(4) 0.003(4)
C26 0.051(5) 0.025(5) 0.038(5) -0.008(4) -0.005(4) 0.015(4)
C27 0.040(5) 0.024(5) 0.030(4) -0.001(4) 0.004(4) -0.008(4)
C28 0.030(4) 0.020(4) 0.015(4) 0.007(3) 0.001(4) -0.002(3)
C29 0.029(5) 0.022(5) 0.027(5) 0.002(4) 0.009(4) -0.002(3)
C30 0.037(5) 0.020(4) 0.017(4) 0.008(3) 0.007(4) 0.003(3)
C31 0.030(5) 0.024(5) 0.033(5) -0.006(4) 0.005(4) 0.000(4)
C32 0.051(5) 0.022(5) 0.051(5) 0.007(4) -0.008(5) -0.005(4)
C33 0.032(5) 0.015(4) 0.022(5) 0.004(3) 0.007(4) 0.002(3)
C34 0.038(6) 0.017(5) 0.049(7) 0.013(5) -0.008(5) 0.001(4)
C35 0.034(5) 0.022(4) 0.017(4) 0.004(4) 0.001(4) 0.000(3)
C36 0.028(5) 0.033(5) 0.027(4) 0.003(4) -0.002(4) 0.000(3)

loop_
_atom_type_symbol
_atom_type_description
_atom_type_scat_dispersion_real
_atom_type_scat_dispersion_imag
_atom_type_scat_source
C C 0.0033 0.0016 'International Tables Vol C Tables 4.2.6.8 and 6.1.1.4'
H H 0.0000 0.0000 'International Tables Vol C Tables 4.2.6.8 and 6.1.1.4'
N N 0.0061 0.0033 'International Tables Vol C Tables 4.2.6.8 and 6.1.1.4'
O O 0.0106 0.0060 'International Tables Vol C Tables 4.2.6.8 and 6.1.1.4'
Er Er -0.2586 4.9576 'International Tables Vol C Tables 4.2.6.8 and 6.1.1.4'
F F 0.0171 0.0103 'International Tables Vol C Tables 4.2.6.8 and 6.1.1.4'

loop_
_geom_angle_atom_site_label_1
_geom_angle_atom_site_label_2
_geom_angle_atom_site_label_3
_geom_angle
O6 Er01 O2 133.4(2)
O6 Er01 O4 139.7(2)
O2 Er01 O4 71.0(2)
O6 Er01 O3 138.1(2)
O2 Er01 O3 72.6(2)
O4 Er01 O3 72.7(2)
O6 Er01 O7 74.1(2)
O2 Er01 O7 74.4(2)
O4 Er01 O7 87.4(2)
O3 Er01 O7 145.5(2)
O6 Er01 O5 75.1(2)
O2 Er01 O5 149.9(2)
O4 Er01 O5 92.8(2)
O3 Er01 O5 78.5(2)
O7 Er01 O5 131.6(2)
O6 Er01 O8 74.8(2)
O2 Er01 O8 124.0(2)
O4 Er01 O8 65.3(2)
O3 Er01 O8 122.0(2)
O7 Er01 O8 70.4(2)
O5 Er01 O8 66.0(2)
O6 Er01 N6 70.3(2)
O2 Er01 N6 104.9(2)
O4 Er01 N6 143.0(2)
O3 Er01 N6 71.1(2)
O7 Er01 N6 128.0(2)
O5 Er01 N6 72.6(2)
O8 Er01 N6 131.1(2)
O6 Er01 N4 70.8(2)
O2 Er01 N4 67.1(2)
O4 Er01 N4 136.7(2)
O3 Er01 N4 104.0(2)
O7 Er01 N4 71.5(2)
O5 Er01 N4 129.6(2)
O8 Er01 N4 134.0(2)
N6 Er01 N4 61.7(2)
N2 O2 Er01 129.2(5)
C25 O3 Er01 135.7(6)
C23 O4 Er01 135.0(7)
C28 O5 Er01 130.5(6)
C30 O6 Er01 133.7(6)
C33 O7 Er01 137.6(6)
C35 O8 Er01 136.1(7)
O1 N1 C15 127.2(8)
O1 N1 C16 120.0(8)
C15 N1 C16 111.4(8)
O2 N2 C15 127.7(7)
O2 N2 C17 118.5(7)
C15 N2 C17 113.1(8)
C1 N3 C2 116.5(8)
C1 N4 C4 116.1(8)
C1 N4 Er01 123.3(6)
C4 N4 Er01 114.1(6)
C10 C11 C14 119.1(11)
C10 C11 H11A 120.5
C14 C11 H11A 120.5
C5 N6 C9 116.9(8)
C5 N6 Er01 119.7(6)
C9 N6 Er01 122.7(6)
N3 C1 N4 126.6(8)
N3 C1 C15 116.7(8)
N4 C1 C15 116.6(8)
C3 C2 N3 121.3(9)
C3 C2 C10 124.2(9)
N3 C2 C10 114.5(8)
C2 C3 C4 118.1(8)
C2 C3 H3A 120.9
C4 C3 H3A 120.9
N4 C4 C3 120.1(8)
N4 C4 C5 114.9(8)
C3 C4 C5 125.0(8)
N6 C5 C6 123.2(9)
N6 C5 C4 116.0(8)
C6 C5 C4 120.6(8)
C7 C6 C5 117.6(9)
C7 C6 H6A 121.2
C5 C6 H6A 121.2
C8 C7 C6 120.1(10)
C8 C7 H7A 120.0
C6 C7 H7A 120.0
C7 C8 C9 118.6(10)
C7 C8 H8A 120.7
C9 C8 H8A 120.7
N6 C9 C8 123.7(10)
N6 C9 H9A 118.2
C8 C9 H9A 118.2
N5 C10 C11 122.6(9)
N5 C10 C2 116.6(9)
C11 C10 C2 120.8(9)
C12 N5 C10 117.3(9)
N5 C12 C13 123.4(10)
N5 C12 H12A 118.3
C13 C12 H12A 118.3
C14 C13 C12 118.9(11)
C14 C13 H13A 120.5
C12 C13 H13A 120.5
C13 C14 C11 118.7(12)
C13 C14 H14A 120.7
C11 C14 H14A 120.7
N2 C15 N1 108.3(8)
N2 C15 C1 126.1(8)
N1 C15 C1 125.4(8)
N1 C16 C20 109.4(9)
N1 C16 C21 105.5(8)
C20 C16 C21 110.9(9)
N1 C16 C17 100.8(7)
C20 C16 C17 115.8(9)
C21 C16 C17 113.3(9)
N2 C17 C19 106.6(8)
N2 C17 C18 108.5(8)
C19 C17 C18 110.7(9)
N2 C17 C16 100.5(7)
C19 C17 C16 114.7(9)
C18 C17 C16 114.8(9)
C17 C18 H18A 109.5
C17 C18 H18B 109.5
H18A C18 H18B 109.5
C17 C18 H18C 109.5
H18A C18 H18C 109.5
H18B C18 H18C 109.5
C17 C19 H19A 109.5
C17 C19 H19B 109.5
H19A C19 H19B 109.5
C17 C19 H19C 109.5
H19A C19 H19C 109.5
H19B C19 H19C 109.5
C16 C20 H20A 109.5
C16 C20 H20B 109.5
H20A C20 H20B 109.5
C16 C20 H20C 109.5
H20A C20 H20C 109.5
H20B C20 H20C 109.5
C16 C21 H21A 109.5
C16 C21 H21B 109.5
H21A C21 H21B 109.5
C16 C21 H21C 109.5
H21A C21 H21C 109.5
H21B C21 H21C 109.5
F7A C22 F8A 124(6)
F8 C22 F7 107.8(14)
F8 C22 F9 104.5(11)
F7 C22 F9 103.7(13)
F7A C22 C23 115(3)
F8A C22 C23 109(6)
F8 C22 C23 115.2(11)
F7 C22 C23 114.3(15)
F9 C22 C23 110.3(10)
F7A C22 F9A 101(2)
F8A C22 F9A 98(4)
C23 C22 F9A 106(2)
O4 C23 C24 127.3(10)
O4 C23 C22 113.3(10)
C24 C23 C22 119.3(9)
C23 C24 C25 121.9(10)
C23 C24 H24A 119.0
C25 C24 H24A 119.0
O3 C25 C24 127.0(10)
O3 C25 C26 115.7(9)
C24 C25 C26 117.0(9)
F11 C26 F10 109.8(15)
F11 C26 F12 106.5(12)
F10 C26 F12 105.9(11)
F11A C26 F12A 108(3)
F11A C26 F10A 107(4)
F12A C26 F10A 101(4)
F11A C26 C25 115(3)
F11 C26 C25 111.6(14)
F10 C26 C25 113.0(12)
F12 C26 C25 109.6(11)
F12A C26 C25 107(4)
F10A C26 C25 117(5)
F15 C27 F13 109.3(11)
F15 C27 F14 106.7(12)
F13 C27 F14 107.2(10)
F15A C27 F14A 107(3)
F15A C27 F13A 106(4)
F14A C27 F13A 99(3)
F15A C27 C28 119(4)
F15 C27 C28 111.0(13)
F13 C27 C28 109.9(10)
F14 C27 C28 112.6(12)
F14A C27 C28 115(2)
F13A C27 C28 109(5)
O5 C28 C29 129.2(10)
O5 C28 C27 113.2(9)
C29 C28 C27 117.6(9)
C30 C29 C28 122.3(10)
C30 C29 H29A 118.9
C28 C29 H29A 118.9
O6 C30 C29 126.8(9)
O6 C30 C31 113.4(9)
C29 C30 C31 119.8(9)
F17 C31 F18 107.9(9)
F17 C31 F16 106.9(9)
F18 C31 F16 107.1(9)
F17 C31 C30 112.9(9)
F18 C31 C30 108.7(9)
F16 C31 C30 113.1(9)
F4A C32 F5A 108(2)
F4 C32 F6 106.9(11)
F4A C32 F6A 107(2)
F5A C32 F6A 106(2)
F4 C32 F5 105.8(11)
F6 C32 F5 105.8(12)
F4A C32 C33 111(2)
F5A C32 C33 111(2)
F4 C32 C33 115.1(11)
F6 C32 C33 111.8(10)
F6A C32 C33 113(2)
F5 C32 C33 110.8(10)
O7 C33 C34 126.7(9)
O7 C33 C32 115.1(9)
C34 C33 C32 118.3(9)
C35 C34 C33 121.2(9)
C35 C34 H34A 119.4
C33 C34 H34A 119.4
O8 C35 C34 126.3(10)
O8 C35 C36 115.0(9)
C34 C35 C36 118.6(9)
F3 C36 F2 107.8(9)
F3 C36 F1 106.0(9)
F2 C36 F1 106.3(9)
F3 C36 C35 111.7(8)
F2 C36 C35 112.7(8)
F1 C36 C35 111.9(9)

loop_
_geom_bond_atom_site_label_1
_geom_bond_atom_site_label_2
_geom_bond_distance
Er01 O6 2.320(6)
Er01 O2 2.338(6)
Er01 O4 2.343(6)
Er01 O3 2.346(6)
Er01 O7 2.351(6)
Er01 O5 2.373(6)
Er01 O8 2.411(7)
Er01 N6 2.574(7)
Er01 N4 2.611(8)
F1 C36 1.347(12)
F2 C36 1.322(12)
F3 C36 1.307(12)
F4 C32 1.305(14)
F4A C32 1.30(3)
F5 C32 1.327(15)
F5A C32 1.30(3)
F6 C32 1.318(15)
F6A C32 1.32(3)
F7 C22 1.32(2)
F7A C22 1.15(4)
F8 C22 1.312(15)
F8A C22 1.24(6)
F9 C22 1.378(17)
F9A C22 1.55(4)
F10 C26 1.314(16)
F10A C26 1.37(6)
F11 C26 1.307(18)
F11A C26 1.25(5)
F12 C26 1.336(17)
F12A C26 1.36(5)
F13 C27 1.305(14)
F13A C27 1.39(5)
F14 C27 1.344(15)
F14A C27 1.38(4)
F15 C27 1.303(17)
F15A C27 1.24(5)
F16 C31 1.349(12)
F17 C31 1.310(12)
F18 C31 1.320(12)
O1 N1 1.267(10)
O2 N2 1.311(9)
O3 C25 1.238(11)
O4 C23 1.266(12)
O5 C28 1.229(11)
O6 C30 1.259(12)
O7 C33 1.250(11)
O8 C35 1.263(12)
N1 C15 1.371(12)
N1 C16 1.505(12)
N2 C15 1.329(11)
N2 C17 1.502(11)
N3 C1 1.312(12)
N3 C2 1.361(12)
N4 C1 1.326(11)
N4 C4 1.369(11)
C11 C10 1.367(15)
C11 C14 1.384(16)
C11 H11A 0.9300
N6 C5 1.331(12)
N6 C9 1.347(12)
C1 C15 1.472(12)
C2 C3 1.361(13)
C2 C10 1.472(13)
C3 C4 1.389(13)
C3 H3A 0.9300
C4 C5 1.475(13)
C5 C6 1.394(13)
C6 C7 1.385(14)
C6 H6A 0.9300
C7 C8 1.354(15)
C7 H7A 0.9300
C8 C9 1.370(14)
C8 H8A 0.9300
C9 H9A 0.9300
C10 N5 1.351(12)
N5 C12 1.323(13)
C12 C13 1.380(16)
C12 H12A 0.9300
C13 C14 1.362(16)
C13 H13A 0.9300
C14 H14A 0.9300
C16 C20 1.508(14)
C16 C21 1.516(15)
C16 C17 1.556(14)
C17 C19 1.506(14)
C17 C18 1.537(15)
C18 H18A 0.9600
C18 H18B 0.9600
C18 H18C 0.9600
C19 H19A 0.9600
C19 H19B 0.9600
C19 H19C 0.9600
C20 H20A 0.9600
C20 H20B 0.9600
C20 H20C 0.9600
C21 H21A 0.9600
C21 H21B 0.9600
C21 H21C 0.9600
C22 C23 1.506(14)
C23 C24 1.373(15)
C24 C25 1.401(14)
C24 H24A 0.9300
C25 C26 1.529(15)
C27 C28 1.544(14)
C28 C29 1.396(14)
C29 C30 1.395(14)
C29 H29A 0.9300
C30 C31 1.510(14)
C32 C33 1.507(15)
C33 C34 1.398(14)
C34 C35 1.392(14)
C34 H34A 0.9300
C35 C36 1.500(14)
